data_2102726
loop_
_publ_author_name
'Mercier, Patrick H. J.'
'Dong, Zhili'
'Baikie, Thomas'
'Le Page, Yvon'
'White, T. J.'
'Whitfield, Pamela S.'
'Mitchel, Lyndon D.'

_publ_section_title
;
 <i>Ab initio</i> constrained crystal-chemical Rietveld refinement of
 Ca~10~(V~<i>x~</i>P~1 - <i>x~</i>O~4~)~6~F~2~ apatites
;
_journal_issue 1
_journal_name_full 'Acta Crystallographica Section B'
_journal_page_first 37
_journal_page_last 48
_journal_paper_doi 10.1107/S0108768106045538
_journal_volume 63
_journal_year 2007
_space_group_IT_number 176
_symmetry_space_group_name_Hall '-P 6c'
_symmetry_space_group_name_H-M 'P 63/m'
_cell_angle_alpha 90
_cell_angle_beta 90
_cell_angle_gamma 120
_cell_length_a 9.65(5)
_cell_length_b 9.646212
_cell_length_c 6.981(14)
_cell_volume 563.(4)
_cod_data_source_file kd5006.cif
_cod_database_code 2102726

loop_
_symmetry_equiv_pos_as_xyz
'-x, -y, -z'
'-x, -y, z+1/2'
'-x+y, -x, -z+1/2'
'-x+y, -x, z'
'-y, x-y, -z+1/2'
'-y, x-y, z'
'y, -x+y, -z'
'y, -x+y, z+1/2'
'x-y, x, -z'
'x-y, x, z+1/2'
'x, y, -z+1/2'
'x, y, z'

loop_
_atom_site_type_symbol
_atom_site_label
_atom_site_fract_x
_atom_site_fract_y
_atom_site_fract_z
_atom_site_occupancy
CA+2 Ca1 0.3333333 0.6666667 0 1
CA+2 Ca2 0.0037(5) 0.2433(17) 0.25 1
O-2 O1 0.3246(5) 0.4923(10) 0.25 1
O-2 O2 0.5957(6) 0.4660(8) 0.25 1
P P 0.3969(15) 0.3681(9) 0.25 0.2
V P 0.3969(15) 0.3681(9) 0.25 0.8
O-2 O3 0.3379(14) 0.2499(13) 0.0588(6) 1
F-1 F 0 0 0.25 1
